data_4123563
loop_
_publ_author_name
'Yao, Shu A.'
'Martin-Diaconescu, Vlad'
'Infante, Ivan'
'Lancaster, Kyle M.'
'G\"otz, Andreas W'
'DeBeer, Serena'
'Berry, John F.'

_publ_section_title
;
 Electronic Structure of Ni2E2 Complexes (E = S, Se, Te) and a Global
 Analysis of M2E2 Compounds: A Case for Quantized E2(n-) Oxidation Levels
 with n = 2, 3, or 4.
;
_journal_issue 15
_journal_name_full 'Journal of the American Chemical Society'
_journal_page_first 4993
_journal_page_last 5011
_journal_paper_doi 10.1021/ja511607j
_journal_volume 137
_journal_year 2015
_chemical_formula_moiety 'C34 H58 B F4 Ni'
_chemical_formula_sum 'C34 H58 B F4 Ni'
_chemical_formula_weight 612.32
_chemical_name_systematic
; 

 ? 

;
_space_group_IT_number 61
_symmetry_cell_setting orthorhombic
_symmetry_Int_Tables_number 61
_symmetry_space_group_name_Hall '-P 2ac 2ab'
_symmetry_space_group_name_H-M 'P b c a'
_atom_sites_solution_hydrogens geom
_atom_sites_solution_primary direct
_atom_sites_solution_secondary difmap
_cell_angle_alpha 90.00
_cell_angle_beta 90.00
_cell_angle_gamma 90.00
_cell_formula_units_Z 8
_cell_length_a 16.2284(6)
_cell_length_b 18.9794(8)
_cell_length_c 21.5049(8)
_cell_measurement_reflns_used 999
_cell_measurement_temperature 100(2)
_cell_measurement_theta_max 24.18
_cell_measurement_theta_min 2.15
_cell_volume 6623.6(4)
_computing_cell_refinement 'SAINT Ver. 7.24A (Bruker-AXS, 2007)'
_computing_data_collection 'APEX2 Ver. 2.1-4 (Bruker-AXS, 2009)'
_computing_data_reduction 'SAINT Ver. 7.24A'
_computing_molecular_graphics SHELXTL
_computing_publication_material SHELXTL
_computing_structure_refinement 'SHELXTL, OLEX2 (Dolomanov et al., 2009)'
_computing_structure_solution 'SHELXTL (Sheldrick, 2008)'
_diffrn_ambient_temperature 100(2)
_diffrn_measured_fraction_theta_full 0.998
_diffrn_measured_fraction_theta_max 0.998
_diffrn_measurement_device_type 'Bruker SMART APEX2 area detector'
_diffrn_measurement_method '0.60\% \w and 0.6\% \f scans'
_diffrn_radiation_monochromator 'mirror optics'
_diffrn_radiation_type 'Mo K\a'
_diffrn_radiation_wavelength 0.71073
_diffrn_reflns_av_R_equivalents 0.1732
_diffrn_reflns_av_sigmaI/netI 0.0674
_diffrn_reflns_limit_h_max 18
_diffrn_reflns_limit_h_min -18
_diffrn_reflns_limit_k_max 21
_diffrn_reflns_limit_k_min -21
_diffrn_reflns_limit_l_max 24
_diffrn_reflns_limit_l_min -24
_diffrn_reflns_number 75638
_diffrn_reflns_theta_full 24.18
_diffrn_reflns_theta_max 24.18
_diffrn_reflns_theta_min 2.15
_diffrn_source 'microfocus sealed X-ray tube'
_diffrn_source_type 'Incoatec I\ms'
_exptl_absorpt_coefficient_mu 0.629
_exptl_absorpt_correction_T_max 0.9680
_exptl_absorpt_correction_T_min 0.9187
_exptl_absorpt_correction_type analytical
_exptl_absorpt_process_details
;

SADABS  (Bruker-AXS, 2007)

;
_exptl_crystal_colour red
_exptl_crystal_density_diffrn 1.228
_exptl_crystal_density_method 'not measured'
_exptl_crystal_description needle
_exptl_crystal_F_000 2648
_exptl_crystal_size_max 0.14
_exptl_crystal_size_mid 0.06
_exptl_crystal_size_min 0.05
_refine_diff_density_max 0.340
_refine_diff_density_min -0.327
_refine_diff_density_rms 0.071
_refine_ls_extinction_method none
_refine_ls_goodness_of_fit_ref 1.007
_refine_ls_hydrogen_treatment constr
_refine_ls_matrix_type full
_refine_ls_number_parameters 377
_refine_ls_number_reflns 5297
_refine_ls_number_restraints 0
_refine_ls_restrained_S_all 1.007
_refine_ls_R_factor_all 0.0886
_refine_ls_R_factor_gt 0.0435
_refine_ls_shift/su_max 0.001
_refine_ls_shift/su_mean 0.000
_refine_ls_structure_factor_coef Fsqd
_refine_ls_weighting_details 'calc w=1/[\s^2^(Fo^2^)+(0.0352P)^2^+7.3336P] where P=(Fo^2^+2Fc^2^)/3'
_refine_ls_weighting_scheme calc
_refine_ls_wR_factor_gt 0.0839
_refine_ls_wR_factor_ref 0.1019
_reflns_number_gt 3520
_reflns_number_total 5297
_reflns_threshold_expression I>2\s(I)
_cod_data_source_file ja511607j_si_001.cif
_cod_data_source_block 4
_cod_depositor_comments 'Adding full bibliography for 4123556--4123563.cif.'
_cod_original_sg_symbol_Hall '-P 2ac 2ab  '
_cod_original_sg_symbol_H-M 'P b c a     '
_cod_database_code 4123563

loop_
_symmetry_equiv_pos_as_xyz
'x, y, z'
'-x+1/2, -y, z+1/2'
'-x, y+1/2, -z+1/2'
'x+1/2, -y+1/2, -z'
'-x, -y, -z'
'x-1/2, y, -z-1/2'
'x, -y-1/2, z-1/2'
'-x-1/2, y-1/2, z'

loop_
_atom_site_label
_atom_site_type_symbol
_atom_site_fract_x
_atom_site_fract_y
_atom_site_fract_z
_atom_site_U_iso_or_equiv
_atom_site_adp_type
_atom_site_occupancy
_atom_site_symmetry_multiplicity
_atom_site_calc_flag
_atom_site_refinement_flags
Ni1 Ni 0.72116(3) 0.10894(2) 0.620847(18) 0.01254(12) Uani 1 1 d .
F1 F 0.58914(15) 0.17109(11) 0.35385(10) 0.0386(6) Uani 1 1 d .
F2 F 0.62320(19) 0.08745(16) 0.28565(12) 0.0733(10) Uani 1 1 d .
F3 F 0.64565(15) 0.06910(13) 0.38799(11) 0.0483(7) Uani 1 1 d .
F4 F 0.51593(16) 0.07158(14) 0.35017(17) 0.0783(10) Uani 1 1 d .
C1 C 0.6335(2) 0.17058(17) 0.67926(14) 0.0137(8) Uani 1 1 d .
C2 C 0.5918(2) 0.12180(17) 0.63836(14) 0.0146(8) Uani 1 1 d .
C3 C 0.6177(2) 0.05254(18) 0.65411(15) 0.0147(8) Uani 1 1 d .
H3 H 0.5979 0.0105 0.6354 0.018 Uiso 1 1 calc R
C4 C 0.6769(2) 0.05588(17) 0.70149(14) 0.0144(8) Uani 1 1 d .
C5 C 0.6874(2) 0.13014(17) 0.71716(14) 0.0134(8) Uani 1 1 d .
C6 C 0.7809(2) 0.16207(18) 0.54460(14) 0.0159(8) Uani 1 1 d .
C7 C 0.7452(2) 0.09692(18) 0.52461(14) 0.0175(8) Uani 1 1 d .
H7 H 0.7016 0.0928 0.4954 0.021 Uiso 1 1 calc R
C8 C 0.7838(2) 0.04030(18) 0.55425(14) 0.0162(8) Uani 1 1 d .
C9 C 0.8414(2) 0.06955(18) 0.59886(15) 0.0155(8) Uani 1 1 d .
C10 C 0.8420(2) 0.14644(18) 0.58970(15) 0.0144(8) Uani 1 1 d .
C11 C 0.6138(2) 0.24802(17) 0.69007(15) 0.0166(8) Uani 1 1 d .
H11 H 0.6520 0.2644 0.7236 0.020 Uiso 1 1 calc R
C12 C 0.5186(2) 0.13553(18) 0.59649(15) 0.0168(8) Uani 1 1 d .
H12 H 0.5148 0.1873 0.5881 0.020 Uiso 1 1 calc R
C13 C 0.7132(2) -0.00652(17) 0.73529(14) 0.0165(8) Uani 1 1 d .
H13 H 0.7729 0.0028 0.7430 0.020 Uiso 1 1 calc R
C14 C 0.7358(2) 0.15357(18) 0.77394(14) 0.0157(8) Uani 1 1 d .
H14 H 0.7687 0.1121 0.7882 0.019 Uiso 1 1 calc R
C15 C 0.5263(2) 0.25684(19) 0.71595(16) 0.0223(9) Uani 1 1 d .
H15A H 0.4861 0.2492 0.6826 0.033 Uiso 1 1 calc R
H15B H 0.5198 0.3046 0.7326 0.033 Uiso 1 1 calc R
H15C H 0.5170 0.2224 0.7492 0.033 Uiso 1 1 calc R
C16 C 0.6269(2) 0.29770(18) 0.63510(15) 0.0212(9) Uani 1 1 d .
H16A H 0.6831 0.2920 0.6191 0.032 Uiso 1 1 calc R
H16B H 0.6189 0.3465 0.6487 0.032 Uiso 1 1 calc R
H16C H 0.5873 0.2865 0.6022 0.032 Uiso 1 1 calc R
C17 C 0.4410(2) 0.11202(19) 0.63188(15) 0.0202(8) Uani 1 1 d .
H17A H 0.4420 0.0608 0.6373 0.030 Uiso 1 1 calc R
H17B H 0.3919 0.1254 0.6082 0.030 Uiso 1 1 calc R
H17C H 0.4397 0.1349 0.6727 0.030 Uiso 1 1 calc R
C18 C 0.5220(2) 0.0963(2) 0.53439(15) 0.0231(9) Uani 1 1 d .
H18A H 0.5715 0.1104 0.5115 0.035 Uiso 1 1 calc R
H18B H 0.4730 0.1079 0.5098 0.035 Uiso 1 1 calc R
H18C H 0.5235 0.0454 0.5421 0.035 Uiso 1 1 calc R
C19 C 0.6698(2) -0.0166(2) 0.79834(16) 0.0267(9) Uani 1 1 d .
H19A H 0.6773 0.0258 0.8238 0.040 Uiso 1 1 calc R
H19B H 0.6936 -0.0573 0.8199 0.040 Uiso 1 1 calc R
H19C H 0.6108 -0.0246 0.7915 0.040 Uiso 1 1 calc R
C20 C 0.7050(2) -0.07541(17) 0.69839(15) 0.0205(9) Uani 1 1 d .
H20A H 0.6467 -0.0883 0.6951 0.031 Uiso 1 1 calc R
H20B H 0.7351 -0.1130 0.7199 0.031 Uiso 1 1 calc R
H20C H 0.7281 -0.0689 0.6567 0.031 Uiso 1 1 calc R
C21 C 0.6746(2) 0.17126(19) 0.82624(14) 0.0202(9) Uani 1 1 d .
H21A H 0.6502 0.2177 0.8185 0.030 Uiso 1 1 calc R
H21B H 0.7036 0.1718 0.8662 0.030 Uiso 1 1 calc R
H21C H 0.6309 0.1356 0.8273 0.030 Uiso 1 1 calc R
C22 C 0.7962(2) 0.21484(18) 0.76544(15) 0.0198(9) Uani 1 1 d .
H22A H 0.8374 0.2022 0.7341 0.030 Uiso 1 1 calc R
H22B H 0.8238 0.2247 0.8050 0.030 Uiso 1 1 calc R
H22C H 0.7660 0.2568 0.7518 0.030 Uiso 1 1 calc R
C23 C 0.7621(2) 0.23048(18) 0.51084(15) 0.0197(8) Uani 1 1 d .
H23 H 0.7699 0.2707 0.5403 0.024 Uiso 1 1 calc R
C24 C 0.9066(2) 0.19521(18) 0.61676(16) 0.0183(8) Uani 1 1 d .
H24 H 0.9183 0.1783 0.6599 0.022 Uiso 1 1 calc R
C25 C 0.8936(2) 0.02322(18) 0.64051(15) 0.0182(8) Uani 1 1 d .
H25 H 0.8570 -0.0165 0.6536 0.022 Uiso 1 1 calc R
C26 C 0.7752(2) -0.03512(18) 0.53449(14) 0.0181(8) Uani 1 1 d .
H26 H 0.8007 -0.0662 0.5667 0.022 Uiso 1 1 calc R
C27 C 0.6746(2) 0.23292(19) 0.48530(16) 0.0233(9) Uani 1 1 d .
H27A H 0.6689 0.1983 0.4518 0.035 Uiso 1 1 calc R
H27B H 0.6631 0.2802 0.4691 0.035 Uiso 1 1 calc R
H27C H 0.6355 0.2218 0.5186 0.035 Uiso 1 1 calc R
C28 C 0.8238(2) 0.2380(2) 0.45688(16) 0.0287(10) Uani 1 1 d .
H28A H 0.8799 0.2407 0.4736 0.043 Uiso 1 1 calc R
H28B H 0.8117 0.2811 0.4335 0.043 Uiso 1 1 calc R
H28C H 0.8192 0.1972 0.4293 0.043 Uiso 1 1 calc R
C29 C 0.8838(2) 0.27355(18) 0.62167(17) 0.0223(8) Uani 1 1 d .
H29A H 0.8841 0.2947 0.5801 0.033 Uiso 1 1 calc R
H29B H 0.9239 0.2978 0.6481 0.033 Uiso 1 1 calc R
H29C H 0.8287 0.2781 0.6399 0.033 Uiso 1 1 calc R
C30 C 0.9872(2) 0.18791(19) 0.57956(16) 0.0238(9) Uani 1 1 d .
H30A H 1.0058 0.1388 0.5808 0.036 Uiso 1 1 calc R
H30B H 1.0295 0.2183 0.5979 0.036 Uiso 1 1 calc R
H30C H 0.9775 0.2019 0.5363 0.036 Uiso 1 1 calc R
C31 C 0.9270(2) 0.05510(19) 0.70067(15) 0.0207(9) Uani 1 1 d .
H31A H 0.9743 0.0853 0.6912 0.031 Uiso 1 1 calc R
H31B H 0.9442 0.0172 0.7288 0.031 Uiso 1 1 calc R
H31C H 0.8838 0.0832 0.7206 0.031 Uiso 1 1 calc R
C32 C 0.9648(2) -0.0111(2) 0.60435(17) 0.0273(10) Uani 1 1 d .
H32A H 0.9430 -0.0352 0.5676 0.041 Uiso 1 1 calc R
H32B H 0.9929 -0.0453 0.6311 0.041 Uiso 1 1 calc R
H32C H 1.0040 0.0253 0.5913 0.041 Uiso 1 1 calc R
C33 C 0.8226(2) -0.0432(2) 0.47305(16) 0.0289(10) Uani 1 1 d .
H33A H 0.7946 -0.0164 0.4403 0.043 Uiso 1 1 calc R
H33B H 0.8248 -0.0931 0.4614 0.043 Uiso 1 1 calc R
H33C H 0.8788 -0.0252 0.4783 0.043 Uiso 1 1 calc R
C34 C 0.6863(2) -0.05839(19) 0.52345(16) 0.0217(9) Uani 1 1 d .
H34A H 0.6560 -0.0573 0.5629 0.032 Uiso 1 1 calc R
H34B H 0.6858 -0.1064 0.5067 0.032 Uiso 1 1 calc R
H34C H 0.6600 -0.0264 0.4937 0.032 Uiso 1 1 calc R
B1 B 0.5937(3) 0.0994(2) 0.3442(2) 0.0283(11) Uani 1 1 d .

loop_
_atom_site_aniso_label
_atom_site_aniso_U_11
_atom_site_aniso_U_22
_atom_site_aniso_U_33
_atom_site_aniso_U_23
_atom_site_aniso_U_13
_atom_site_aniso_U_12
Ni1 0.0117(2) 0.0136(2) 0.0124(2) -0.0001(2) 0.0000(2) -0.0004(2)
F1 0.0477(16) 0.0192(13) 0.0490(14) -0.0045(11) -0.0075(12) -0.0012(11)
F2 0.079(2) 0.096(2) 0.0454(16) -0.0306(16) -0.0030(15) 0.0452(19)
F3 0.0494(17) 0.0423(15) 0.0533(16) 0.0083(13) -0.0127(13) 0.0086(13)
F4 0.0290(16) 0.0388(17) 0.167(3) 0.0173(19) -0.0121(18) -0.0127(13)
C1 0.0129(19) 0.0136(19) 0.0146(17) -0.0006(15) 0.0026(15) -0.0004(16)
C2 0.0105(18) 0.017(2) 0.0167(17) -0.0012(15) 0.0035(14) -0.0018(16)
C3 0.016(2) 0.0118(19) 0.0166(17) -0.0020(15) 0.0057(15) -0.0017(16)
C4 0.0143(19) 0.0130(19) 0.0160(17) 0.0017(15) 0.0043(15) 0.0017(16)
C5 0.0114(18) 0.018(2) 0.0108(16) -0.0014(14) 0.0028(14) 0.0008(15)
C6 0.0143(19) 0.0182(19) 0.0154(16) 0.0029(15) 0.0061(16) -0.0023(17)
C7 0.0145(19) 0.025(2) 0.0135(16) 0.0003(16) 0.0007(14) -0.0004(16)
C8 0.0141(19) 0.020(2) 0.0146(16) -0.0015(15) 0.0063(16) -0.0049(17)
C9 0.014(2) 0.019(2) 0.0143(16) -0.0033(15) 0.0032(15) 0.0010(16)
C10 0.015(2) 0.0137(19) 0.0145(17) -0.0029(15) 0.0036(15) 0.0001(16)
C11 0.018(2) 0.015(2) 0.0165(17) -0.0033(15) -0.0025(15) 0.0020(16)
C12 0.015(2) 0.0142(19) 0.0215(17) 0.0001(15) -0.0024(16) -0.0002(16)
C13 0.018(2) 0.0141(19) 0.0178(17) 0.0033(15) -0.0017(16) 0.0029(17)
C14 0.018(2) 0.0135(19) 0.0156(16) -0.0017(14) -0.0021(15) 0.0007(16)
C15 0.024(2) 0.016(2) 0.0264(19) -0.0017(17) 0.0046(17) 0.0025(17)
C16 0.023(2) 0.016(2) 0.024(2) -0.0012(16) 0.0008(16) 0.0004(17)
C17 0.0147(19) 0.021(2) 0.0254(19) 0.0016(18) -0.0035(15) -0.0013(17)
C18 0.016(2) 0.030(2) 0.0226(19) -0.0039(17) -0.0044(16) -0.0014(18)
C19 0.036(3) 0.023(2) 0.0208(19) 0.0034(17) 0.0072(18) 0.0069(19)
C20 0.023(2) 0.017(2) 0.0217(18) 0.0030(16) 0.0015(16) 0.0045(17)
C21 0.023(2) 0.023(2) 0.0143(17) -0.0027(16) 0.0022(16) 0.0016(18)
C22 0.018(2) 0.024(2) 0.0178(17) -0.0042(16) -0.0048(15) 0.0034(17)
C23 0.025(2) 0.015(2) 0.0196(17) 0.0030(16) 0.0011(16) -0.0049(17)
C24 0.0159(19) 0.019(2) 0.0195(17) 0.0011(16) 0.0013(16) -0.0039(16)
C25 0.016(2) 0.018(2) 0.0206(18) -0.0006(16) 0.0005(15) -0.0021(16)
C26 0.019(2) 0.018(2) 0.0168(16) -0.0004(15) -0.0006(16) -0.0008(17)
C27 0.022(2) 0.023(2) 0.0244(19) 0.0052(17) -0.0059(17) -0.0025(18)
C28 0.029(2) 0.032(2) 0.025(2) 0.0091(18) 0.0025(18) -0.003(2)
C29 0.022(2) 0.019(2) 0.0254(19) -0.0033(18) -0.0046(17) -0.0035(16)
C30 0.017(2) 0.024(2) 0.031(2) -0.0007(17) 0.0007(17) -0.0048(18)
C31 0.020(2) 0.020(2) 0.0226(19) 0.0031(17) -0.0038(16) 0.0040(18)
C32 0.022(2) 0.025(2) 0.035(2) -0.0029(18) -0.0003(18) 0.0038(18)
C33 0.035(2) 0.027(2) 0.0244(19) -0.0090(18) 0.0086(18) -0.004(2)
C34 0.025(2) 0.019(2) 0.0215(18) -0.0018(17) -0.0028(16) -0.0001(18)
B1 0.023(3) 0.025(3) 0.037(3) -0.006(2) -0.005(2) 0.002(2)

loop_
_atom_type_symbol
_atom_type_description
_atom_type_scat_dispersion_real
_atom_type_scat_dispersion_imag
_atom_type_scat_source
C C 0.0033 0.0016 'International Tables Vol C Tables 4.2.6.8 and 6.1.1.4'
H H 0.0000 0.0000 'International Tables Vol C Tables 4.2.6.8 and 6.1.1.4'
B B 0.0013 0.0007 'International Tables Vol C Tables 4.2.6.8 and 6.1.1.4'
F F 0.0171 0.0103 'International Tables Vol C Tables 4.2.6.8 and 6.1.1.4'
Ni Ni 0.3393 1.1124 'International Tables Vol C Tables 4.2.6.8 and 6.1.1.4'

loop_
_geom_angle_atom_site_label_1
_geom_angle_atom_site_label_2
_geom_angle_atom_site_label_3
_geom_angle
_geom_angle_publ_flag
C3 Ni1 C7 114.97(13) yes
C3 Ni1 C4 38.57(12) yes
C7 Ni1 C4 143.77(13) yes
C3 Ni1 C9 128.38(13) yes
C7 Ni1 C9 65.09(13) yes
C4 Ni1 C9 108.76(13) yes
C3 Ni1 C2 38.94(12) yes
C7 Ni1 C2 111.35(12) yes
C4 Ni1 C2 65.25(13) yes
C9 Ni1 C2 165.71(13) yes
C3 Ni1 C6 148.31(13) yes
C7 Ni1 C6 39.12(13) yes
C4 Ni1 C6 172.82(13) yes
C9 Ni1 C6 65.51(13) yes
C2 Ni1 C6 121.35(13) yes
C3 Ni1 C5 64.71(13) yes
C7 Ni1 C5 173.97(13) yes
C4 Ni1 C5 39.56(12) yes
C9 Ni1 C5 120.19(12) yes
C2 Ni1 C5 64.33(12) yes
C6 Ni1 C5 138.55(13) yes
C3 Ni1 C8 106.81(13) yes
C7 Ni1 C8 37.84(12) yes
C4 Ni1 C8 114.10(12) yes
C9 Ni1 C8 39.10(12) yes
C2 Ni1 C8 129.60(13) yes
C6 Ni1 C8 64.61(12) yes
C5 Ni1 C8 148.10(12) yes
C3 Ni1 C10 167.94(13) yes
C7 Ni1 C10 64.61(13) yes
C4 Ni1 C10 134.75(13) yes
C9 Ni1 C10 39.71(12) yes
C2 Ni1 C10 153.12(13) yes
C6 Ni1 C10 38.07(12) yes
C5 Ni1 C10 117.08(12) yes
C8 Ni1 C10 64.97(12) yes
C3 Ni1 C1 64.46(12) yes
C7 Ni1 C1 136.45(13) yes
C4 Ni1 C1 64.81(12) yes
C9 Ni1 C1 152.69(12) yes
C2 Ni1 C1 38.52(12) yes
C6 Ni1 C1 118.05(13) yes
C5 Ni1 C1 37.57(12) yes
C8 Ni1 C1 168.07(13) yes
C10 Ni1 C1 124.94(12) yes
C5 C1 C2 106.9(3) ?
C5 C1 C11 124.3(3) ?
C2 C1 C11 127.8(3) ?
C5 C1 Ni1 69.33(18) ?
C2 C1 Ni1 67.66(18) ?
C11 C1 Ni1 136.7(2) ?
C3 C2 C1 108.0(3) ?
C3 C2 C12 122.2(3) ?
C1 C2 C12 128.3(3) ?
C3 C2 Ni1 69.36(19) ?
C1 C2 Ni1 73.81(19) ?
C12 C2 Ni1 133.1(2) ?
C4 C3 C2 109.5(3) ?
C4 C3 Ni1 71.26(19) ?
C2 C3 Ni1 71.70(19) ?
C4 C3 H3 125.2 ?
C2 C3 H3 125.2 ?
Ni1 C3 H3 123.4 ?
C3 C4 C5 106.9(3) ?
C3 C4 C13 125.6(3) ?
C5 C4 C13 127.0(3) ?
C3 C4 Ni1 70.17(18) ?
C5 C4 Ni1 72.06(18) ?
C13 C4 Ni1 129.2(2) ?
C1 C5 C4 108.5(3) ?
C1 C5 C14 128.4(3) ?
C4 C5 C14 121.9(3) ?
C1 C5 Ni1 73.10(18) ?
C4 C5 Ni1 68.39(17) ?
C14 C5 Ni1 133.5(2) ?
C10 C6 C7 107.9(3) ?
C10 C6 C23 130.3(3) ?
C7 C6 C23 120.9(3) ?
C10 C6 Ni1 72.31(18) ?
C7 C6 Ni1 69.04(18) ?
C23 C6 Ni1 132.3(2) ?
C8 C7 C6 110.2(3) ?
C8 C7 Ni1 73.73(19) ?
C6 C7 Ni1 71.83(18) ?
C8 C7 H7 124.9 ?
C6 C7 H7 124.9 ?
Ni1 C7 H7 121.2 ?
C7 C8 C9 107.2(3) ?
C7 C8 C26 124.2(3) ?
C9 C8 C26 127.8(3) ?
C7 C8 Ni1 68.42(19) ?
C9 C8 Ni1 68.79(18) ?
C26 C8 Ni1 135.3(2) ?
C8 C9 C10 107.2(3) ?
C8 C9 C25 122.0(3) ?
C10 C9 C25 130.6(3) ?
C8 C9 Ni1 72.1(2) ?
C10 C9 Ni1 71.92(19) ?
C25 C9 Ni1 125.6(2) ?
C6 C10 C9 107.1(3) ?
C6 C10 C24 128.2(3) ?
C9 C10 C24 124.0(3) ?
C6 C10 Ni1 69.61(19) ?
C9 C10 Ni1 68.37(19) ?
C24 C10 Ni1 134.5(2) ?
C1 C11 C16 116.6(3) ?
C1 C11 C15 110.9(3) ?
C16 C11 C15 110.1(3) ?
C1 C11 H11 106.2 ?
C16 C11 H11 106.2 ?
C15 C11 H11 106.2 ?
C2 C12 C18 114.1(3) ?
C2 C12 C17 107.3(3) ?
C18 C12 C17 108.7(3) ?
C2 C12 H12 108.9 ?
C18 C12 H12 108.9 ?
C17 C12 H12 108.9 ?
C4 C13 C20 112.7(3) ?
C4 C13 C19 110.1(3) ?
C20 C13 C19 108.1(3) ?
C4 C13 H13 108.6 ?
C20 C13 H13 108.6 ?
C19 C13 H13 108.6 ?
C5 C14 C22 117.2(3) ?
C5 C14 C21 108.6(3) ?
C22 C14 C21 109.6(3) ?
C5 C14 H14 107.0 ?
C22 C14 H14 107.0 ?
C21 C14 H14 107.0 ?
C11 C15 H15A 109.5 ?
C11 C15 H15B 109.5 ?
H15A C15 H15B 109.5 ?
C11 C15 H15C 109.5 ?
H15A C15 H15C 109.5 ?
H15B C15 H15C 109.5 ?
C11 C16 H16A 109.5 ?
C11 C16 H16B 109.5 ?
H16A C16 H16B 109.5 ?
C11 C16 H16C 109.5 ?
H16A C16 H16C 109.5 ?
H16B C16 H16C 109.5 ?
C12 C17 H17A 109.5 ?
C12 C17 H17B 109.5 ?
H17A C17 H17B 109.5 ?
C12 C17 H17C 109.5 ?
H17A C17 H17C 109.5 ?
H17B C17 H17C 109.5 ?
C12 C18 H18A 109.5 ?
C12 C18 H18B 109.5 ?
H18A C18 H18B 109.5 ?
C12 C18 H18C 109.5 ?
H18A C18 H18C 109.5 ?
H18B C18 H18C 109.5 ?
C13 C19 H19A 109.5 ?
C13 C19 H19B 109.5 ?
H19A C19 H19B 109.5 ?
C13 C19 H19C 109.5 ?
H19A C19 H19C 109.5 ?
H19B C19 H19C 109.5 ?
C13 C20 H20A 109.5 ?
C13 C20 H20B 109.5 ?
H20A C20 H20B 109.5 ?
C13 C20 H20C 109.5 ?
H20A C20 H20C 109.5 ?
H20B C20 H20C 109.5 ?
C14 C21 H21A 109.5 ?
C14 C21 H21B 109.5 ?
H21A C21 H21B 109.5 ?
C14 C21 H21C 109.5 ?
H21A C21 H21C 109.5 ?
H21B C21 H21C 109.5 ?
C14 C22 H22A 109.5 ?
C14 C22 H22B 109.5 ?
H22A C22 H22B 109.5 ?
C14 C22 H22C 109.5 ?
H22A C22 H22C 109.5 ?
H22B C22 H22C 109.5 ?
C6 C23 C27 112.7(3) ?
C6 C23 C28 108.0(3) ?
C27 C23 C28 109.4(3) ?
C6 C23 H23 108.9 ?
C27 C23 H23 108.9 ?
C28 C23 H23 108.9 ?
C10 C24 C29 116.8(3) ?
C10 C24 C30 109.5(3) ?
C29 C24 C30 109.1(3) ?
C10 C24 H24 107.0 ?
C29 C24 H24 107.0 ?
C30 C24 H24 107.0 ?
C9 C25 C31 118.0(3) ?
C9 C25 C32 111.6(3) ?
C31 C25 C32 109.3(3) ?
C9 C25 H25 105.7 ?
C31 C25 H25 105.7 ?
C32 C25 H25 105.7 ?
C8 C26 C34 114.1(3) ?
C8 C26 C33 106.9(3) ?
C34 C26 C33 108.1(3) ?
C8 C26 H26 109.2 ?
C34 C26 H26 109.2 ?
C33 C26 H26 109.2 ?
C23 C27 H27A 109.5 ?
C23 C27 H27B 109.5 ?
H27A C27 H27B 109.5 ?
C23 C27 H27C 109.5 ?
H27A C27 H27C 109.5 ?
H27B C27 H27C 109.5 ?
C23 C28 H28A 109.5 ?
C23 C28 H28B 109.5 ?
H28A C28 H28B 109.5 ?
C23 C28 H28C 109.5 ?
H28A C28 H28C 109.5 ?
H28B C28 H28C 109.5 ?
C24 C29 H29A 109.5 ?
C24 C29 H29B 109.5 ?
H29A C29 H29B 109.5 ?
C24 C29 H29C 109.5 ?
H29A C29 H29C 109.5 ?
H29B C29 H29C 109.5 ?
C24 C30 H30A 109.5 ?
C24 C30 H30B 109.5 ?
H30A C30 H30B 109.5 ?
C24 C30 H30C 109.5 ?
H30A C30 H30C 109.5 ?
H30B C30 H30C 109.5 ?
C25 C31 H31A 109.5 ?
C25 C31 H31B 109.5 ?
H31A C31 H31B 109.5 ?
C25 C31 H31C 109.5 ?
H31A C31 H31C 109.5 ?
H31B C31 H31C 109.5 ?
C25 C32 H32A 109.5 ?
C25 C32 H32B 109.5 ?
H32A C32 H32B 109.5 ?
C25 C32 H32C 109.5 ?
H32A C32 H32C 109.5 ?
H32B C32 H32C 109.5 ?
C26 C33 H33A 109.5 ?
C26 C33 H33B 109.5 ?
H33A C33 H33B 109.5 ?
C26 C33 H33C 109.5 ?
H33A C33 H33C 109.5 ?
H33B C33 H33C 109.5 ?
C26 C34 H34A 109.5 ?
C26 C34 H34B 109.5 ?
H34A C34 H34B 109.5 ?
C26 C34 H34C 109.5 ?
H34A C34 H34C 109.5 ?
H34B C34 H34C 109.5 ?
F2 B1 F4 110.2(4) ?
F2 B1 F1 108.8(4) ?
F4 B1 F1 108.4(3) ?
F2 B1 F3 110.1(3) ?
F4 B1 F3 109.6(4) ?
F1 B1 F3 109.8(3) ?

loop_
_geom_bond_atom_site_label_1
_geom_bond_atom_site_label_2
_geom_bond_distance
_geom_bond_publ_flag
Ni1 C3 2.116(3) yes
Ni1 C7 2.119(3) yes
Ni1 C4 2.130(3) yes
Ni1 C9 2.142(3) yes
Ni1 C2 2.147(3) yes
Ni1 C6 2.156(3) yes
Ni1 C5 2.180(3) yes
Ni1 C8 2.187(3) yes
Ni1 C10 2.191(3) yes
Ni1 C1 2.229(3) yes
F1 B1 1.378(5) ?
F2 B1 1.366(5) ?
F3 B1 1.389(5) ?
F4 B1 1.374(5) ?
C1 C5 1.421(4) ?
C1 C2 1.446(4) ?
C1 C11 1.522(5) ?
C2 C3 1.421(5) ?
C2 C12 1.513(5) ?
C3 C4 1.402(5) ?
C3 H3 0.9500 ?
C4 C5 1.459(5) ?
C4 C13 1.509(4) ?
C5 C14 1.518(4) ?
C6 C10 1.418(5) ?
C6 C7 1.432(5) ?
C6 C23 1.519(5) ?
C7 C8 1.398(5) ?
C7 H7 0.9500 ?
C8 C9 1.449(5) ?
C8 C26 1.500(5) ?
C9 C10 1.472(5) ?
C9 C25 1.515(5) ?
C10 C24 1.515(5) ?
C11 C16 1.527(4) ?
C11 C15 1.534(5) ?
C11 H11 1.0000 ?
C12 C18 1.530(4) ?
C12 C17 1.537(5) ?
C12 H12 1.0000 ?
C13 C20 1.535(4) ?
C13 C19 1.539(4) ?
C13 H13 1.0000 ?
C14 C22 1.532(5) ?
C14 C21 1.538(4) ?
C14 H14 1.0000 ?
C15 H15A 0.9800 ?
C15 H15B 0.9800 ?
C15 H15C 0.9800 ?
C16 H16A 0.9800 ?
C16 H16B 0.9800 ?
C16 H16C 0.9800 ?
C17 H17A 0.9800 ?
C17 H17B 0.9800 ?
C17 H17C 0.9800 ?
C18 H18A 0.9800 ?
C18 H18B 0.9800 ?
C18 H18C 0.9800 ?
C19 H19A 0.9800 ?
C19 H19B 0.9800 ?
C19 H19C 0.9800 ?
C20 H20A 0.9800 ?
C20 H20B 0.9800 ?
C20 H20C 0.9800 ?
C21 H21A 0.9800 ?
C21 H21B 0.9800 ?
C21 H21C 0.9800 ?
C22 H22A 0.9800 ?
C22 H22B 0.9800 ?
C22 H22C 0.9800 ?
C23 C27 1.523(5) ?
C23 C28 1.540(5) ?
C23 H23 1.0000 ?
C24 C29 1.536(5) ?
C24 C30 1.539(5) ?
C24 H24 1.0000 ?
C25 C31 1.527(5) ?
C25 C32 1.537(5) ?
C25 H25 1.0000 ?
C26 C34 1.527(5) ?
C26 C33 1.537(5) ?
C26 H26 1.0000 ?
C27 H27A 0.9800 ?
C27 H27B 0.9800 ?
C27 H27C 0.9800 ?
C28 H28A 0.9800 ?
C28 H28B 0.9800 ?
C28 H28C 0.9800 ?
C29 H29A 0.9800 ?
C29 H29B 0.9800 ?
C29 H29C 0.9800 ?
C30 H30A 0.9800 ?
C30 H30B 0.9800 ?
C30 H30C 0.9800 ?
C31 H31A 0.9800 ?
C31 H31B 0.9800 ?
C31 H31C 0.9800 ?
C32 H32A 0.9800 ?
C32 H32B 0.9800 ?
C32 H32C 0.9800 ?
C33 H33A 0.9800 ?
C33 H33B 0.9800 ?
C33 H33C 0.9800 ?
C34 H34A 0.9800 ?
C34 H34B 0.9800 ?
C34 H34C 0.9800 ?

loop_
_geom_torsion_atom_site_label_1
_geom_torsion_atom_site_label_2
_geom_torsion_atom_site_label_3
_geom_torsion_atom_site_label_4
_geom_torsion
C3 Ni1 C1 C5 81.1(2)
C7 Ni1 C1 C5 -178.8(2)
C4 Ni1 C1 C5 38.2(2)
C9 Ni1 C1 C5 -44.0(4)
C2 Ni1 C1 C5 119.5(3)
C6 Ni1 C1 C5 -134.4(2)
C8 Ni1 C1 C5 125.7(6)
C10 Ni1 C1 C5 -90.2(2)
C3 Ni1 C1 C2 -38.39(19)
C7 Ni1 C1 C2 61.8(3)
C4 Ni1 C1 C2 -81.3(2)
C9 Ni1 C1 C2 -163.4(3)
C6 Ni1 C1 C2 106.1(2)
C5 Ni1 C1 C2 -119.5(3)
C8 Ni1 C1 C2 6.2(7)
C10 Ni1 C1 C2 150.38(18)
C3 Ni1 C1 C11 -160.3(4)
C7 Ni1 C1 C11 -60.2(4)
C4 Ni1 C1 C11 156.8(4)
C9 Ni1 C1 C11 74.6(4)
C2 Ni1 C1 C11 -121.9(4)
C6 Ni1 C1 C11 -15.8(4)
C5 Ni1 C1 C11 118.6(4)
C8 Ni1 C1 C11 -115.7(6)
C10 Ni1 C1 C11 28.4(4)
C5 C1 C2 C3 2.9(4)
C11 C1 C2 C3 -166.1(3)
Ni1 C1 C2 C3 61.3(2)
C5 C1 C2 C12 169.0(3)
C11 C1 C2 C12 0.0(5)
Ni1 C1 C2 C12 -132.6(3)
C5 C1 C2 Ni1 -58.4(2)
C11 C1 C2 Ni1 132.6(3)
C7 Ni1 C2 C3 103.7(2)
C4 Ni1 C2 C3 -36.93(18)
C9 Ni1 C2 C3 31.1(6)
C6 Ni1 C2 C3 146.24(19)
C5 Ni1 C2 C3 -80.8(2)
C8 Ni1 C2 C3 64.7(2)
C10 Ni1 C2 C3 179.2(2)
C1 Ni1 C2 C3 -116.9(3)
C3 Ni1 C2 C1 116.9(3)
C7 Ni1 C2 C1 -139.33(19)
C4 Ni1 C2 C1 80.0(2)
C9 Ni1 C2 C1 148.0(4)
C6 Ni1 C2 C1 -96.8(2)
C5 Ni1 C2 C1 36.09(18)
C8 Ni1 C2 C1 -178.34(18)
C10 Ni1 C2 C1 -63.6(3)
C3 Ni1 C2 C12 -115.3(4)
C7 Ni1 C2 C12 -11.6(4)
C4 Ni1 C2 C12 -152.3(4)
C9 Ni1 C2 C12 -84.3(6)
C6 Ni1 C2 C12 30.9(4)
C5 Ni1 C2 C12 163.8(4)
C8 Ni1 C2 C12 -50.6(4)
C10 Ni1 C2 C12 64.1(4)
C1 Ni1 C2 C12 127.7(4)
C1 C2 C3 C4 -2.6(4)
C12 C2 C3 C4 -169.8(3)
Ni1 C2 C3 C4 61.6(2)
C1 C2 C3 Ni1 -64.2(2)
C12 C2 C3 Ni1 128.7(3)
C7 Ni1 C3 C4 147.48(19)
C9 Ni1 C3 C4 70.4(2)
C2 Ni1 C3 C4 -118.9(3)
C6 Ni1 C3 C4 176.5(2)
C5 Ni1 C3 C4 -39.17(19)
C8 Ni1 C3 C4 107.8(2)
C10 Ni1 C3 C4 62.3(6)
C1 Ni1 C3 C4 -80.9(2)
C7 Ni1 C3 C2 -93.6(2)
C4 Ni1 C3 C2 118.9(3)
C9 Ni1 C3 C2 -170.65(18)
C6 Ni1 C3 C2 -64.6(3)
C5 Ni1 C3 C2 79.8(2)
C8 Ni1 C3 C2 -133.30(19)
C10 Ni1 C3 C2 -179.4(2)
C1 Ni1 C3 C2 37.99(18)
C2 C3 C4 C5 1.3(4)
Ni1 C3 C4 C5 63.1(2)
C2 C3 C4 C13 173.5(3)
Ni1 C3 C4 C13 -124.6(3)
C2 C3 C4 Ni1 -61.8(2)
C7 Ni1 C4 C3 -55.5(3)
C9 Ni1 C4 C3 -128.7(2)
C2 Ni1 C4 C3 37.28(19)
C6 Ni1 C4 C3 -165.0(9)
C5 Ni1 C4 C3 116.3(3)
C8 Ni1 C4 C3 -87.0(2)
C10 Ni1 C4 C3 -164.9(2)
C1 Ni1 C4 C3 80.0(2)
C3 Ni1 C4 C5 -116.3(3)
C7 Ni1 C4 C5 -171.8(2)
C9 Ni1 C4 C5 115.0(2)
C2 Ni1 C4 C5 -79.0(2)
C6 Ni1 C4 C5 78.8(10)
C8 Ni1 C4 C5 156.77(19)
C10 Ni1 C4 C5 78.8(2)
C1 Ni1 C4 C5 -36.30(19)
C3 Ni1 C4 C13 120.2(4)
C7 Ni1 C4 C13 64.7(4)
C9 Ni1 C4 C13 -8.5(3)
C2 Ni1 C4 C13 157.5(3)
C6 Ni1 C4 C13 -44.7(12)
C5 Ni1 C4 C13 -123.5(4)
C8 Ni1 C4 C13 33.3(3)
C10 Ni1 C4 C13 -44.7(4)
C1 Ni1 C4 C13 -159.8(3)
C2 C1 C5 C4 -2.1(4)
C11 C1 C5 C4 167.4(3)
Ni1 C1 C5 C4 -59.5(2)
C2 C1 C5 C14 -170.0(3)
C11 C1 C5 C14 -0.5(5)
Ni1 C1 C5 C14 132.7(3)
C2 C1 C5 Ni1 57.3(2)
C11 C1 C5 Ni1 -133.1(3)
C3 C4 C5 C1 0.6(4)
C13 C4 C5 C1 -171.5(3)
Ni1 C4 C5 C1 62.4(2)
C3 C4 C5 C14 169.4(3)
C13 C4 C5 C14 -2.7(5)
Ni1 C4 C5 C14 -128.7(3)
C3 C4 C5 Ni1 -61.9(2)
C13 C4 C5 Ni1 126.0(3)
C3 Ni1 C5 C1 -80.3(2)
C7 Ni1 C5 C1 8.1(13)
C4 Ni1 C5 C1 -118.5(3)
C9 Ni1 C5 C1 158.38(19)
C2 Ni1 C5 C1 -36.99(19)
C6 Ni1 C5 C1 72.1(3)
C8 Ni1 C5 C1 -161.5(2)
C10 Ni1 C5 C1 113.0(2)
C3 Ni1 C5 C4 38.20(19)
C7 Ni1 C5 C4 126.6(12)
C9 Ni1 C5 C4 -83.1(2)
C2 Ni1 C5 C4 81.5(2)
C6 Ni1 C5 C4 -169.3(2)
C8 Ni1 C5 C4 -43.0(3)
C10 Ni1 C5 C4 -128.5(2)
C1 Ni1 C5 C4 118.5(3)
C3 Ni1 C5 C14 152.3(4)
C7 Ni1 C5 C14 -119.3(12)
C4 Ni1 C5 C14 114.1(4)
C9 Ni1 C5 C14 31.0(4)
C2 Ni1 C5 C14 -164.4(4)
C6 Ni1 C5 C14 -55.2(4)
C8 Ni1 C5 C14 71.1(4)
C10 Ni1 C5 C14 -14.4(4)
C1 Ni1 C5 C14 -127.4(4)
C3 Ni1 C6 C10 -162.0(2)
C7 Ni1 C6 C10 -117.9(3)
C4 Ni1 C6 C10 0.1(11)
C9 Ni1 C6 C10 -37.87(19)
C2 Ni1 C6 C10 156.34(19)
C5 Ni1 C6 C10 70.7(3)
C8 Ni1 C6 C10 -81.2(2)
C1 Ni1 C6 C10 111.8(2)
C3 Ni1 C6 C7 -44.1(3)
C4 Ni1 C6 C7 117.9(10)
C9 Ni1 C6 C7 80.0(2)
C2 Ni1 C6 C7 -85.8(2)
C5 Ni1 C6 C7 -171.4(2)
C8 Ni1 C6 C7 36.70(19)
C10 Ni1 C6 C7 117.9(3)
C1 Ni1 C6 C7 -130.3(2)
C3 Ni1 C6 C23 69.1(4)
C7 Ni1 C6 C23 113.3(4)
C4 Ni1 C6 C23 -128.8(9)
C9 Ni1 C6 C23 -166.7(4)
C2 Ni1 C6 C23 27.5(4)
C5 Ni1 C6 C23 -58.1(4)
C8 Ni1 C6 C23 150.0(4)
C10 Ni1 C6 C23 -128.9(4)
C1 Ni1 C6 C23 -17.0(4)
C10 C6 C7 C8 -2.0(4)
C23 C6 C7 C8 168.2(3)
Ni1 C6 C7 C8 -64.2(2)
C10 C6 C7 Ni1 62.3(2)
C23 C6 C7 Ni1 -127.6(3)
C3 Ni1 C7 C8 -85.4(2)
C4 Ni1 C7 C8 -50.9(3)
C9 Ni1 C7 C8 37.2(2)
C2 Ni1 C7 C8 -127.8(2)
C6 Ni1 C7 C8 118.3(3)
C5 Ni1 C7 C8 -171.0(12)
C10 Ni1 C7 C8 81.2(2)
C1 Ni1 C7 C8 -163.9(2)
C3 Ni1 C7 C6 156.2(2)
C4 Ni1 C7 C6 -169.2(2)
C9 Ni1 C7 C6 -81.2(2)
C2 Ni1 C7 C6 113.9(2)
C5 Ni1 C7 C6 70.6(13)
C8 Ni1 C7 C6 -118.3(3)
C10 Ni1 C7 C6 -37.11(19)
C1 Ni1 C7 C6 77.8(3)
C6 C7 C8 C9 5.0(4)
Ni1 C7 C8 C9 -58.0(2)
C6 C7 C8 C26 -166.1(3)
Ni1 C7 C8 C26 130.9(3)
C6 C7 C8 Ni1 63.0(2)
C3 Ni1 C8 C7 109.3(2)
C4 Ni1 C8 C7 149.8(2)
C9 Ni1 C8 C7 -119.7(3)
C2 Ni1 C8 C7 72.9(2)
C6 Ni1 C8 C7 -37.9(2)
C5 Ni1 C8 C7 178.2(2)
C10 Ni1 C8 C7 -80.2(2)
C1 Ni1 C8 C7 67.8(6)
C3 Ni1 C8 C9 -131.04(19)
C7 Ni1 C8 C9 119.7(3)
C4 Ni1 C8 C9 -90.5(2)
C2 Ni1 C8 C9 -167.46(19)
C6 Ni1 C8 C9 81.8(2)
C5 Ni1 C8 C9 -62.1(3)
C10 Ni1 C8 C9 39.49(19)
C1 Ni1 C8 C9 -172.5(5)
C3 Ni1 C8 C26 -8.1(4)
C7 Ni1 C8 C26 -117.4(4)
C4 Ni1 C8 C26 32.4(4)
C9 Ni1 C8 C26 122.9(4)
C2 Ni1 C8 C26 -44.5(4)
C6 Ni1 C8 C26 -155.3(4)
C5 Ni1 C8 C26 60.8(5)
C10 Ni1 C8 C26 162.4(4)
C1 Ni1 C8 C26 -49.6(8)
C7 C8 C9 C10 -6.1(4)
C26 C8 C9 C10 164.6(3)
Ni1 C8 C9 C10 -63.8(2)
C7 C8 C9 C25 179.0(3)
C26 C8 C9 C25 -10.3(5)
Ni1 C8 C9 C25 121.3(3)
C7 C8 C9 Ni1 57.8(2)
C26 C8 C9 Ni1 -131.6(3)
C3 Ni1 C9 C8 67.1(2)
C7 Ni1 C9 C8 -35.99(19)
C4 Ni1 C9 C8 105.4(2)
C2 Ni1 C9 C8 42.6(6)
C6 Ni1 C9 C8 -79.2(2)
C5 Ni1 C9 C8 147.30(19)
C10 Ni1 C9 C8 -115.6(3)
C1 Ni1 C9 C8 176.6(2)
C3 Ni1 C9 C10 -177.35(18)
C7 Ni1 C9 C10 79.6(2)
C4 Ni1 C9 C10 -139.01(19)
C2 Ni1 C9 C10 158.2(4)
C6 Ni1 C9 C10 36.34(18)
C5 Ni1 C9 C10 -97.1(2)
C8 Ni1 C9 C10 115.6(3)
C1 Ni1 C9 C10 -67.8(3)
C3 Ni1 C9 C25 -49.9(3)
C7 Ni1 C9 C25 -153.0(3)
C4 Ni1 C9 C25 -11.6(3)
C2 Ni1 C9 C25 -74.3(6)
C6 Ni1 C9 C25 163.8(3)
C5 Ni1 C9 C25 30.3(3)
C8 Ni1 C9 C25 -117.0(4)
C10 Ni1 C9 C25 127.5(4)
C1 Ni1 C9 C25 59.7(4)
C7 C6 C10 C9 -1.9(4)
C23 C6 C10 C9 -170.8(3)
Ni1 C6 C10 C9 58.3(2)
C7 C6 C10 C24 168.6(3)
C23 C6 C10 C24 -0.2(6)
Ni1 C6 C10 C24 -131.2(3)
C7 C6 C10 Ni1 -60.2(2)
C23 C6 C10 Ni1 131.0(4)
C8 C9 C10 C6 4.9(4)
C25 C9 C10 C6 179.2(3)
Ni1 C9 C10 C6 -59.1(2)
C8 C9 C10 C24 -166.1(3)
C25 C9 C10 C24 8.1(6)
Ni1 C9 C10 C24 129.9(3)
C8 C9 C10 Ni1 64.0(2)
C25 C9 C10 Ni1 -121.8(4)
C3 Ni1 C10 C6 129.0(6)
C7 Ni1 C10 C6 38.1(2)
C4 Ni1 C10 C6 -179.99(19)
C9 Ni1 C10 C6 119.0(3)
C2 Ni1 C10 C6 -49.3(3)
C5 Ni1 C10 C6 -135.42(19)
C8 Ni1 C10 C6 80.1(2)
C1 Ni1 C10 C6 -92.2(2)
C3 Ni1 C10 C9 10.0(7)
C7 Ni1 C10 C9 -80.9(2)
C4 Ni1 C10 C9 61.0(3)
C2 Ni1 C10 C9 -168.3(2)
C6 Ni1 C10 C9 -119.0(3)
C5 Ni1 C10 C9 105.6(2)
C8 Ni1 C10 C9 -38.89(19)
C1 Ni1 C10 C9 148.78(18)
C3 Ni1 C10 C24 -107.0(6)
C7 Ni1 C10 C24 162.2(4)
C4 Ni1 C10 C24 -55.9(4)
C9 Ni1 C10 C24 -116.9(4)
C2 Ni1 C10 C24 74.8(4)
C6 Ni1 C10 C24 124.0(4)
C5 Ni1 C10 C24 -11.4(4)
C8 Ni1 C10 C24 -155.8(4)
C1 Ni1 C10 C24 31.8(4)
C5 C1 C11 C16 126.4(3)
C2 C1 C11 C16 -66.3(5)
Ni1 C1 C11 C16 30.6(5)
C5 C1 C11 C15 -106.5(4)
C2 C1 C11 C15 60.7(4)
Ni1 C1 C11 C15 157.7(3)
C3 C2 C12 C18 -52.5(4)
C1 C2 C12 C18 143.2(3)
Ni1 C2 C12 C18 38.6(4)
C3 C2 C12 C17 67.9(4)
C1 C2 C12 C17 -96.4(4)
Ni1 C2 C12 C17 159.0(3)
C3 C4 C13 C20 21.6(5)
C5 C4 C13 C20 -167.7(3)
Ni1 C4 C13 C20 -71.0(4)
C3 C4 C13 C19 -99.1(4)
C5 C4 C13 C19 71.6(4)
Ni1 C4 C13 C19 168.3(3)
C1 C5 C14 C22 -58.1(5)
C4 C5 C14 C22 135.5(3)
Ni1 C5 C14 C22 45.9(4)
C1 C5 C14 C21 66.7(4)
C4 C5 C14 C21 -99.7(4)
Ni1 C5 C14 C21 170.7(2)
C10 C6 C23 C27 -158.5(3)
C7 C6 C23 C27 33.8(4)
Ni1 C6 C23 C27 -55.1(4)
C10 C6 C23 C28 80.5(4)
C7 C6 C23 C28 -87.1(4)
Ni1 C6 C23 C28 -176.0(3)
C6 C10 C24 C29 30.7(5)
C9 C10 C24 C29 -160.2(3)
Ni1 C10 C24 C29 -68.0(4)
C6 C10 C24 C30 -93.9(4)
C9 C10 C24 C30 75.1(4)
Ni1 C10 C24 C30 167.4(3)
C8 C9 C25 C31 -157.5(3)
C10 C9 C25 C31 28.9(5)
Ni1 C9 C25 C31 -67.4(4)
C8 C9 C25 C32 74.8(4)
C10 C9 C25 C32 -98.8(4)
Ni1 C9 C25 C32 164.8(2)
C7 C8 C26 C34 -48.3(4)
C9 C8 C26 C34 142.5(3)
Ni1 C8 C26 C34 44.8(4)
C7 C8 C26 C33 71.2(4)
C9 C8 C26 C33 -98.0(4)
Ni1 C8 C26 C33 164.3(3)
